data_4065371
loop_
_publ_author_name
'Nicholson, Brian K.'
'Clark, Christopher J.'
'Wright, Cody E.'
'Telfer, Shane G.'
'Groutso, Tania'

_publ_section_title
;
 New Sb12and Sb14Polyoxometalate Frameworks Derived from Arylstibonic
 Acids: [LiH3(p-MeC6H4Sb)12O28]4--and [BaH10(p-MeC6H4Sb)14O34]
;
_journal_issue 24
_journal_name_full Organometallics
_journal_page_first 6612
_journal_paper_doi 10.1021/om200739a
_journal_volume 30
_journal_year 2011
_chemical_formula_moiety 'C98 H108 Ba O34 Sb14, 4(H2 O)'
_chemical_formula_sum 'C98 H114 Ba O38 Sb14'
_chemical_formula_weight 3741.73
_chemical_name_systematic
;
 ?
;
_space_group_IT_number 2
_symmetry_cell_setting triclinic
_symmetry_space_group_name_Hall '-P 1'
_symmetry_space_group_name_H-M 'P -1'
_atom_sites_solution_hydrogens geom
_atom_sites_solution_primary direct
_atom_sites_solution_secondary difmap
_audit_creation_method SHELXL-97
_cell_angle_alpha 103.274(7)
_cell_angle_beta 104.929(7)
_cell_angle_gamma 97.805(7)
_cell_formula_units_Z 2
_cell_length_a 15.7738(7)
_cell_length_b 16.6220(8)
_cell_length_c 23.8580(17)
_cell_measurement_reflns_used 9941
_cell_measurement_temperature 123(2)
_cell_measurement_theta_max 71.8
_cell_measurement_theta_min 6.6
_cell_volume 5755.0(7)
_computing_cell_refinement 'FSProcess in Process-Auto (Rigaku, 1998)'
_computing_data_collection 'CrystalClear (Rigaku, 2005)'
_computing_data_reduction 'FSProcess in Process-Auto (Rigaku, 1998)'
_computing_structure_refinement 'SHELXL-97 (Sheldrick, 1997)'
_computing_structure_solution 'SHELXS97 (Sheldrick, 2008)'
_diffrn_ambient_temperature 123(2)
_diffrn_detector_area_resol_mean 10
_diffrn_measured_fraction_theta_full 0.918
_diffrn_measured_fraction_theta_max 0.918
_diffrn_measurement_device_type 'Rigaku Spider'
_diffrn_measurement_method \w-scans
_diffrn_radiation_monochromator 'Rigaku VariMax-HF Confocal Optical System'
_diffrn_radiation_source 'Rigaku MM007 rotating anode'
_diffrn_radiation_type CuK\a
_diffrn_radiation_wavelength 1.54178
_diffrn_reflns_av_R_equivalents 0.1040
_diffrn_reflns_av_sigmaI/netI 0.1298
_diffrn_reflns_limit_h_max 14
_diffrn_reflns_limit_h_min -14
_diffrn_reflns_limit_k_max 16
_diffrn_reflns_limit_k_min -16
_diffrn_reflns_limit_l_max 21
_diffrn_reflns_limit_l_min -23
_diffrn_reflns_number 31362
_diffrn_reflns_theta_full 50.43
_diffrn_reflns_theta_max 50.43
_diffrn_reflns_theta_min 6.60
_exptl_absorpt_coefficient_mu 28.860
_exptl_absorpt_correction_T_max 1.00
_exptl_absorpt_correction_T_min 0.34
_exptl_absorpt_correction_type multi-scan
_exptl_absorpt_process_details '(ABSCOR; Higashi, 1995)'
_exptl_crystal_colour colourless
_exptl_crystal_density_diffrn 2.159
_exptl_crystal_density_method 'not measured'
_exptl_crystal_description rod
_exptl_crystal_F_000 3552
_exptl_crystal_size_max 0.20
_exptl_crystal_size_mid 0.01
_exptl_crystal_size_min 0.01
_refine_diff_density_max 1.274
_refine_diff_density_min -1.809
_refine_diff_density_rms 0.191
_refine_ls_extinction_method none
_refine_ls_goodness_of_fit_ref 1.053
_refine_ls_hydrogen_treatment constr
_refine_ls_matrix_type full
_refine_ls_number_parameters 724
_refine_ls_number_reflns 11072
_refine_ls_number_restraints 167
_refine_ls_restrained_S_all 1.050
_refine_ls_R_factor_all 0.1080
_refine_ls_R_factor_gt 0.0852
_refine_ls_shift/su_max 0.005
_refine_ls_shift/su_mean 0.000
_refine_ls_structure_factor_coef Fsqd
_refine_ls_weighting_details 'calc w=1/[\s^2^(Fo^2^)+(0.1015P)^2^+53.3298P] where P=(Fo^2^+2Fc^2^)/3'
_refine_ls_weighting_scheme calc
_refine_ls_wR_factor_gt 0.2122
_refine_ls_wR_factor_ref 0.2429
_reflns_number_gt 7473
_reflns_number_total 11072
_reflns_threshold_expression >2sigma(I)
_cod_data_source_file om200739a_si_002.cif
_cod_data_source_block cscocb13
_cod_original_cell_volume 5755.0(6)
_cod_database_code 4065371

loop_
_symmetry_equiv_pos_as_xyz
'x, y, z'
'-x, -y, -z'

loop_
_atom_site_label
_atom_site_type_symbol
_atom_site_fract_x
_atom_site_fract_y
_atom_site_fract_z
_atom_site_U_iso_or_equiv
_atom_site_adp_type
_atom_site_occupancy
_atom_site_symmetry_multiplicity
_atom_site_calc_flag
_atom_site_refinement_flags
_atom_site_disorder_assembly
_atom_site_disorder_group
Ba1 Ba 0.07829(9) 0.13395(8) 0.69077(6) 0.0697(5) Uani 1 1 d . . .
Sb1 Sb -0.14383(11) 0.02920(10) 0.71800(7) 0.0796(5) Uani 1 1 d . . .
Sb2 Sb 0.34695(10) 0.32657(9) 0.73087(7) 0.0677(5) Uani 1 1 d . . .
Sb3 Sb 0.25709(10) 0.30208(9) 0.85648(7) 0.0764(5) Uani 1 1 d . . .
Sb4 Sb 0.27304(10) 0.16996(9) 0.61509(7) 0.0708(5) Uani 1 1 d . . .
Sb5 Sb 0.34144(10) 0.14475(9) 0.75265(7) 0.0675(5) Uani 1 1 d . . .
Sb6 Sb -0.13563(10) 0.22578(10) 0.71142(7) 0.0751(5) Uani 1 1 d . . .
Sb7 Sb -0.05792(10) 0.23321(9) 0.58297(7) 0.0738(5) Uani 1 1 d . . .
Sb8 Sb 0.02510(11) 0.39735(10) 0.69121(8) 0.0849(6) Uani 1 1 d . . .
Sb9 Sb 0.17872(10) -0.03253(9) 0.74946(7) 0.0727(5) Uani 1 1 d . . .
Sb10 Sb -0.07663(12) 0.18185(12) 0.83727(8) 0.0937(6) Uani 1 1 d . . .
Sb11 Sb 0.15229(10) 0.33708(9) 0.61370(7) 0.0761(5) Uani 1 1 d . . .
Sb12 Sb 0.24579(11) 0.10980(10) 0.87289(7) 0.0783(5) Uani 1 1 d . . .
Sb13 Sb 0.04364(11) 0.01323(11) 0.83411(8) 0.0870(6) Uani 1 1 d . . .
Sb14 Sb 0.07935(10) 0.35863(9) 0.82396(7) 0.0742(5) Uani 1 1 d . . .
O1 O -0.2239(9) 0.1089(8) 0.6848(6) 0.071(4) Uani 1 1 d . . .
O2 O 0.1957(9) 0.3913(8) 0.8871(6) 0.074(4) Uani 1 1 d . . .
O3 O 0.3622(9) 0.1117(8) 0.6697(6) 0.068(4) Uani 1 1 d . . .
O4 O 0.0652(10) 0.2860(8) 0.6545(6) 0.081(5) Uani 1 1 d . . .
O5 O 0.1303(9) 0.0690(8) 0.7969(7) 0.081(5) Uani 1 1 d . . .
O6 O 0.1809(9) 0.0711(8) 0.6024(6) 0.069(4) Uani 1 1 d . . .
O7 O 0.3042(8) 0.3611(8) 0.8034(6) 0.063(4) Uani 1 1 d . . .
O8 O 0.2760(9) 0.0095(8) 0.8263(6) 0.073(4) Uani 1 1 d . . .
O9 O 0.4206(9) 0.2541(9) 0.7714(6) 0.074(4) Uani 1 1 d . . .
O10 O 0.1613(9) 0.0487(9) 0.9004(7) 0.090(5) Uani 1 1 d . . .
O11 O 0.2953(8) 0.1866(8) 0.8239(6) 0.065(4) Uani 1 1 d . . .
O12 O 0.1762(8) 0.2252(8) 0.5866(7) 0.073(4) Uani 1 1 d . . .
O13 O 0.1383(8) 0.2654(8) 0.7921(6) 0.066(4) Uani 1 1 d . . .
O14 O -0.0419(10) -0.0170(10) 0.7529(7) 0.098(5) Uani 1 1 d . . .
O15 O 0.0986(9) -0.0872(8) 0.7932(7) 0.079(5) Uani 1 1 d . . .
O16 O -0.0103(10) 0.1286(9) 0.5661(7) 0.084(5) Uani 1 1 d . . .
O17 O -0.0809(9) 0.3392(8) 0.6212(7) 0.072(4) Uani 1 1 d . . .
O18 O 0.2596(8) 0.2059(8) 0.7028(6) 0.060(4) Uani 1 1 d . . .
O19 O 0.1264(10) 0.4202(9) 0.7678(7) 0.095(5) Uani 1 1 d . . .
O20 O -0.1525(9) 0.2483(9) 0.7925(6) 0.080(5) Uani 1 1 d . . .
O21 O -0.1054(8) 0.1810(8) 0.6392(6) 0.068(4) Uani 1 1 d . . .
O22 O 0.2505(10) 0.3723(9) 0.6891(6) 0.079(5) Uani 1 1 d . . .
O23 O 0.2046(8) 0.2187(8) 0.8968(6) 0.070(4) Uani 1 1 d . . .
O24 O 0.0282(9) 0.2871(9) 0.5425(6) 0.083(5) Uani 1 1 d . . .
O25 O -0.1007(9) 0.0170(9) 0.6464(6) 0.073(4) Uani 1 1 d . . .
O26 O -0.0262(9) 0.3229(9) 0.7425(6) 0.076(4) Uani 1 1 d . . .
O27 O -0.0585(9) 0.1523(10) 0.7506(7) 0.082(5) Uani 1 1 d . . .
O28 O 0.0192(12) 0.1238(11) 0.8645(8) 0.116(6) Uiso 1 1 d . . .
O29 O 0.0708(9) -0.0449(7) 0.6807(6) 0.064(4) Uani 1 1 d . . .
O30 O 0.2397(8) 0.0481(7) 0.7161(6) 0.061(4) Uani 1 1 d . . .
O31 O 0.1022(9) 0.4347(8) 0.6457(7) 0.076(5) Uani 1 1 d . . .
O32 O -0.1644(9) 0.0749(9) 0.7967(6) 0.080(5) Uani 1 1 d . . .
O33 O 0.0268(10) 0.2818(13) 0.8621(8) 0.130(8) Uani 1 1 d . . .
O34 O 0.3627(8) 0.2722(7) 0.6512(6) 0.052(3) Uani 1 1 d . . .
C11 C -0.2420(10) -0.0850(8) 0.6855(8) 0.093(7) Uiso 1 1 d GU . .
C12 C -0.2461(10) -0.1426(11) 0.6319(7) 0.102(7) Uiso 1 1 d GU A .
H12 H -0.2077 -0.1291 0.6091 0.122 Uiso 1 1 calc R . .
C13 C -0.3064(12) -0.2198(10) 0.6117(6) 0.102(8) Uiso 1 1 d GU A .
H13 H -0.3092 -0.2591 0.5751 0.123 Uiso 1 1 calc R . .
C14 C -0.3626(10) -0.2394(8) 0.6451(8) 0.105(8) Uiso 1 1 d GDU A .
C15 C -0.3584(10) -0.1819(11) 0.6987(7) 0.103(8) Uiso 1 1 d GU A .
H15 H -0.3968 -0.1954 0.7216 0.124 Uiso 1 1 calc R . .
C16 C -0.2981(12) -0.1047(10) 0.7189(6) 0.096(7) Uiso 1 1 d GU A .
H16 H -0.2953 -0.0654 0.7555 0.115 Uiso 1 1 calc R . .
C17 C -0.4305(19) -0.3293(14) 0.6229(14) 0.147(12) Uiso 1 1 d DU . .
H17A H -0.4251 -0.3621 0.5847 0.221 Uiso 1 1 calc R A .
H17B H -0.4921 -0.3206 0.6171 0.221 Uiso 1 1 calc R . .
H17C H -0.4160 -0.3600 0.6534 0.221 Uiso 1 1 calc R . .
C21 C 0.4486(10) 0.4356(9) 0.7599(7) 0.083(7) Uiso 1 1 d GU . .
C22 C 0.5313(12) 0.4390(9) 0.8000(7) 0.092(7) Uiso 1 1 d GU A .
H22 H 0.5416 0.3921 0.8155 0.110 Uiso 1 1 calc R . .
C23 C 0.5988(9) 0.5108(11) 0.8176(7) 0.102(8) Uiso 1 1 d GU A .
H23 H 0.6553 0.5131 0.8450 0.122 Uiso 1 1 calc R . .
C24 C 0.5837(11) 0.5793(9) 0.7950(8) 0.109(8) Uiso 1 1 d GDU A .
C25 C 0.5010(13) 0.5760(9) 0.7549(8) 0.125(9) Uiso 1 1 d GU A .
H25 H 0.4907 0.6228 0.7395 0.150 Uiso 1 1 calc R . .
C26 C 0.4335(10) 0.5041(12) 0.7374(7) 0.108(8) Uiso 1 1 d GU A .
H26 H 0.3770 0.5018 0.7100 0.129 Uiso 1 1 calc R . .
C27 C 0.6635(16) 0.6588(15) 0.8158(13) 0.133(11) Uiso 1 1 d DU . .
H27A H 0.6439 0.7024 0.7971 0.199 Uiso 1 1 calc R A .
H27B H 0.7145 0.6419 0.8033 0.199 Uiso 1 1 calc R . .
H27C H 0.6816 0.6811 0.8598 0.199 Uiso 1 1 calc R . .
C31 C 0.3767(8) 0.3477(9) 0.9287(5) 0.069(6) Uiso 1 1 d GU . .
C32 C 0.3704(8) 0.3910(9) 0.9842(7) 0.082(7) Uiso 1 1 d GU A .
H32 H 0.3140 0.4009 0.9881 0.099 Uiso 1 1 calc R . .
C33 C 0.4466(10) 0.4200(8) 1.0340(5) 0.085(7) Uiso 1 1 d GU A .
H33 H 0.4422 0.4496 1.0719 0.102 Uiso 1 1 calc R . .
C34 C 0.5291(8) 0.4056(9) 1.0283(5) 0.076(6) Uiso 1 1 d GDU A .
C35 C 0.5354(8) 0.3622(9) 0.9728(7) 0.087(7) Uiso 1 1 d GU A .
H35 H 0.5918 0.3523 0.9689 0.105 Uiso 1 1 calc R . .
C36 C 0.4592(10) 0.3332(8) 0.9230(5) 0.070(6) Uiso 1 1 d GU A .
H36 H 0.4636 0.3036 0.8851 0.084 Uiso 1 1 calc R . .
C37 C 0.6121(13) 0.4321(14) 1.0855(8) 0.085(7) Uiso 1 1 d DU . .
H37A H 0.5954 0.4614 1.1203 0.128 Uiso 1 1 calc R A .
H37B H 0.6600 0.4699 1.0793 0.128 Uiso 1 1 calc R . .
H37C H 0.6333 0.3816 1.0930 0.128 Uiso 1 1 calc R . .
C41 C 0.3176(11) 0.1252(10) 0.5419(6) 0.074(6) Uiso 1 1 d GU . .
C42 C 0.2736(9) 0.0476(10) 0.5007(8) 0.101(8) Uiso 1 1 d GU A .
H42 H 0.2166 0.0212 0.5011 0.121 Uiso 1 1 calc R . .
C43 C 0.3132(12) 0.0088(8) 0.4590(7) 0.108(8) Uiso 1 1 d GU A .
H43 H 0.2832 -0.0441 0.4308 0.130 Uiso 1 1 calc R . .
C44 C 0.3967(12) 0.0475(11) 0.4584(7) 0.088(7) Uiso 1 1 d GDU A .
C45 C 0.4407(9) 0.1250(11) 0.4997(8) 0.111(8) Uiso 1 1 d GU A .
H45 H 0.4978 0.1515 0.4993 0.134 Uiso 1 1 calc R . .
C46 C 0.4012(11) 0.1639(8) 0.5414(7) 0.101(8) Uiso 1 1 d GU A .
H46 H 0.4312 0.2168 0.5696 0.122 Uiso 1 1 calc R . .
C47 C 0.4427(17) 0.0038(15) 0.4124(10) 0.108(9) Uiso 1 1 d DU . .
H47A H 0.4039 -0.0504 0.3872 0.162 Uiso 1 1 calc R A .
H47B H 0.5004 -0.0058 0.4344 0.162 Uiso 1 1 calc R . .
H47C H 0.4526 0.0403 0.3868 0.162 Uiso 1 1 calc R . .
C51 C 0.4438(9) 0.0878(9) 0.7905(6) 0.066(6) Uiso 1 1 d GU . .
C52 C 0.5177(11) 0.1366(7) 0.8377(7) 0.093(7) Uiso 1 1 d GU A .
H52 H 0.5222 0.1957 0.8519 0.111 Uiso 1 1 calc R . .
C53 C 0.5849(9) 0.0989(9) 0.8640(6) 0.089(7) Uiso 1 1 d GU A .
H53 H 0.6354 0.1322 0.8963 0.107 Uiso 1 1 calc R . .
C54 C 0.5783(9) 0.0123(10) 0.8432(7) 0.080(6) Uiso 1 1 d GDU A .
C55 C 0.5044(11) -0.0365(7) 0.7960(7) 0.084(7) Uiso 1 1 d GU A .
H55 H 0.4999 -0.0957 0.7818 0.101 Uiso 1 1 calc R . .
C56 C 0.4372(8) 0.0012(9) 0.7696(6) 0.086(7) Uiso 1 1 d GU A .
H56 H 0.3867 -0.0322 0.7374 0.103 Uiso 1 1 calc R . .
C57 C 0.6503(14) -0.0329(15) 0.8744(10) 0.098(8) Uiso 1 1 d DU . .
H57A H 0.6339 -0.0936 0.8540 0.146 Uiso 1 1 calc R A .
H57B H 0.6527 -0.0239 0.9169 0.146 Uiso 1 1 calc R . .
H57C H 0.7091 -0.0094 0.8718 0.146 Uiso 1 1 calc R . .
C61 C -0.2386(8) 0.2848(9) 0.6792(7) 0.081(6) Uiso 1 1 d GU . .
C62 C -0.2954(10) 0.2543(8) 0.6204(6) 0.081(6) Uiso 1 1 d GU A .
H62 H -0.2847 0.2084 0.5929 0.097 Uiso 1 1 calc R . .
C63 C -0.3679(9) 0.2911(9) 0.6016(5) 0.080(6) Uiso 1 1 d GU A .
H63 H -0.4067 0.2703 0.5614 0.096 Uiso 1 1 calc R . .
C64 C -0.3836(8) 0.3583(9) 0.6417(7) 0.078(6) Uiso 1 1 d GDU A .
C65 C -0.3268(11) 0.3888(8) 0.7006(6) 0.094(7) Uiso 1 1 d GU A .
H65 H -0.3375 0.4347 0.7280 0.113 Uiso 1 1 calc R . .
C66 C -0.2543(9) 0.3520(9) 0.7193(5) 0.083(7) Uiso 1 1 d GU A .
H66 H -0.2155 0.3728 0.7595 0.100 Uiso 1 1 calc R . .
C67 C -0.4674(13) 0.3982(15) 0.6209(11) 0.098(8) Uiso 1 1 d DU . .
H67A H -0.4689 0.4442 0.6545 0.147 Uiso 1 1 calc R A .
H67B H -0.5224 0.3548 0.6083 0.147 Uiso 1 1 calc R . .
H67C H -0.4629 0.4205 0.5869 0.147 Uiso 1 1 calc R . .
C71 C -0.1735(8) 0.2067(10) 0.5089(6) 0.067(6) Uiso 1 1 d GU . .
C72 C -0.2028(10) 0.1282(8) 0.4664(7) 0.091(7) Uiso 1 1 d GU A .
H72 H -0.1685 0.0858 0.4691 0.109 Uiso 1 1 calc R . .
C73 C -0.2823(11) 0.1119(8) 0.4198(6) 0.096(7) Uiso 1 1 d GU A .
H73 H -0.3024 0.0583 0.3907 0.115 Uiso 1 1 calc R . .
C74 C -0.3326(8) 0.1740(11) 0.4158(6) 0.094(7) Uiso 1 1 d GDU A .
C75 C -0.3033(10) 0.2525(9) 0.4584(7) 0.093(7) Uiso 1 1 d GU A .
H75 H -0.3376 0.2950 0.4557 0.112 Uiso 1 1 calc R . .
C76 C -0.2238(10) 0.2689(7) 0.5049(6) 0.089(7) Uiso 1 1 d GU A .
H76 H -0.2037 0.3225 0.5340 0.106 Uiso 1 1 calc R . .
C77 C -0.4243(13) 0.1571(16) 0.3662(10) 0.111(9) Uiso 1 1 d DU . .
H77A H -0.4364 0.0997 0.3395 0.167 Uiso 1 1 calc R A .
H77B H -0.4221 0.1980 0.3426 0.167 Uiso 1 1 calc R . .
H77C H -0.4721 0.1628 0.3853 0.167 Uiso 1 1 calc R . .
C81A C -0.029(3) 0.5062(17) 0.7226(15) 0.073(9) Uiso 0.50 1 d PGU A 1
C82A C -0.120(2) 0.5026(18) 0.7003(16) 0.091(9) Uiso 0.50 1 d PGU A 1
C83A C -0.1537(17) 0.576(3) 0.7112(17) 0.103(10) Uiso 0.50 1 d PGU A 1
C84A C -0.096(3) 0.6525(19) 0.7444(16) 0.093(10) Uiso 0.50 1 d PGDU A 1
C85A C -0.005(2) 0.6561(17) 0.7668(15) 0.096(10) Uiso 0.50 1 d PGU A 1
C86A C 0.0291(17) 0.583(2) 0.7559(15) 0.085(9) Uiso 0.50 1 d PGU A 1
C87A C -0.141(3) 0.734(2) 0.751(2) 0.092(14) Uiso 0.50 1 d PDU A 1
C81B C -0.016(3) 0.5117(16) 0.7013(15) 0.072(9) Uiso 0.50 1 d PGU A 2
C82B C -0.107(2) 0.5150(19) 0.6902(16) 0.090(9) Uiso 0.50 1 d PGU A 2
C83B C -0.1323(17) 0.592(3) 0.6967(16) 0.095(9) Uiso 0.50 1 d PGU A 2
C84B C -0.068(2) 0.6667(18) 0.7143(15) 0.089(10) Uiso 0.50 1 d PGDU A 2
C85B C 0.022(2) 0.6634(16) 0.7254(15) 0.085(9) Uiso 0.50 1 d PGU A 2
C86B C 0.0481(17) 0.586(2) 0.7190(15) 0.076(10) Uiso 0.50 1 d PGU A 2
C87B C -0.103(4) 0.753(2) 0.721(3) 0.111(16) Uiso 0.50 1 d PDU A 2
C91 C 0.2108(11) -0.1480(8) 0.7166(7) 0.077(6) Uiso 1 1 d GU . .
C92 C 0.2782(11) -0.1756(10) 0.7529(6) 0.105(8) Uiso 1 1 d GU A .
H92 H 0.3119 -0.1404 0.7919 0.126 Uiso 1 1 calc R . .
C93 C 0.2964(10) -0.2546(11) 0.7320(8) 0.104(8) Uiso 1 1 d GU A .
H93 H 0.3425 -0.2735 0.7568 0.125 Uiso 1 1 calc R . .
C94 C 0.2471(12) -0.3061(8) 0.6749(8) 0.104(8) Uiso 1 1 d GDU A .
C95 C 0.1797(11) -0.2785(10) 0.6386(6) 0.109(8) Uiso 1 1 d GU A .
H95 H 0.1460 -0.3136 0.5996 0.131 Uiso 1 1 calc R . .
C96 C 0.1615(10) -0.1994(11) 0.6595(7) 0.109(8) Uiso 1 1 d GU A .
H96 H 0.1154 -0.1806 0.6347 0.131 Uiso 1 1 calc R . .
C97 C 0.274(2) -0.3915(16) 0.6510(15) 0.170(13) Uiso 1 1 d DU . .
H97A H 0.3224 -0.4002 0.6828 0.255 Uiso 1 1 calc R A .
H97B H 0.2947 -0.3899 0.6158 0.255 Uiso 1 1 calc R . .
H97C H 0.2220 -0.4380 0.6394 0.255 Uiso 1 1 calc R . .
C101 C -0.1225(14) 0.2096(17) 0.9122(9) 0.118(9) Uiso 1 1 d GU . .
C102 C -0.1409(15) 0.1470(12) 0.9397(11) 0.144(10) Uiso 1 1 d GU A .
H102 H -0.1251 0.0939 0.9278 0.173 Uiso 1 1 calc R . .
C103 C -0.1823(15) 0.1619(16) 0.9849(10) 0.159(11) Uiso 1 1 d GU A .
H103 H -0.1949 0.1191 1.0037 0.191 Uiso 1 1 calc R . .
C104 C -0.2054(15) 0.240(2) 1.0024(10) 0.173(11) Uiso 1 1 d GDU A .
C105 C -0.1871(18) 0.3023(14) 0.9749(13) 0.228(14) Uiso 1 1 d GU A .
H105 H -0.2028 0.3553 0.9868 0.273 Uiso 1 1 calc R . .
C106 C -0.1456(17) 0.2873(14) 0.9297(12) 0.201(13) Uiso 1 1 d GU A .
H106 H -0.1331 0.3301 0.9109 0.241 Uiso 1 1 calc R . .
C107 C -0.243(3) 0.263(3) 1.0586(15) 0.236(19) Uiso 1 1 d DU . .
H10A H -0.2557 0.2130 1.0724 0.354 Uiso 1 1 calc R A .
H10B H -0.2984 0.2839 1.0466 0.354 Uiso 1 1 calc R . .
H10C H -0.1983 0.3074 1.0915 0.354 Uiso 1 1 calc R . .
C111 C 0.2079(12) 0.3956(10) 0.5584(7) 0.088(7) Uiso 1 1 d GU . .
C112 C 0.2984(11) 0.4029(10) 0.5628(7) 0.095(7) Uiso 1 1 d GU A .
H112 H 0.3359 0.3806 0.5907 0.114 Uiso 1 1 calc R . .
C113 C 0.3339(9) 0.4428(11) 0.5262(8) 0.103(8) Uiso 1 1 d GU A .
H113 H 0.3957 0.4478 0.5292 0.123 Uiso 1 1 calc R . .
C114 C 0.2790(13) 0.4755(10) 0.4853(7) 0.107(8) Uiso 1 1 d GDU A .
C115 C 0.1885(12) 0.4682(11) 0.4809(7) 0.120(8) Uiso 1 1 d GU A .
H115 H 0.1510 0.4904 0.4530 0.144 Uiso 1 1 calc R . .
C116 C 0.1530(9) 0.4282(11) 0.5175(8) 0.125(9) Uiso 1 1 d GU A .
H116 H 0.0912 0.4232 0.5146 0.150 Uiso 1 1 calc R . .
C117 C 0.3189(17) 0.5209(16) 0.4436(11) 0.113(9) Uiso 1 1 d DU . .
H11A H 0.2710 0.5385 0.4170 0.169 Uiso 1 1 calc R A .
H11B H 0.3454 0.4817 0.4193 0.169 Uiso 1 1 calc R . .
H11C H 0.3652 0.5706 0.4689 0.169 Uiso 1 1 calc R . .
C121 C 0.3609(9) 0.1355(10) 0.9468(6) 0.066(6) Uiso 1 1 d GU . .
C122 C 0.3670(10) 0.1948(9) 1.0001(7) 0.089(7) Uiso 1 1 d GU A .
H122 H 0.3216 0.2265 1.0017 0.106 Uiso 1 1 calc R . .
C123 C 0.4397(12) 0.2076(10) 1.0510(6) 0.114(8) Uiso 1 1 d GU A .
H123 H 0.4439 0.2481 1.0875 0.136 Uiso 1 1 calc R . .
C124 C 0.5063(10) 0.1611(12) 1.0487(7) 0.116(8) Uiso 1 1 d GDU A .
C125 C 0.5002(10) 0.1019(10) 0.9954(8) 0.111(8) Uiso 1 1 d GU A .
H125 H 0.5456 0.0701 0.9938 0.133 Uiso 1 1 calc R . .
C126 C 0.4275(11) 0.0890(9) 0.9445(6) 0.092(7) Uiso 1 1 d GU A .
H126 H 0.4233 0.0486 0.9080 0.110 Uiso 1 1 calc R . .
C127 C 0.5861(17) 0.172(2) 1.1088(11) 0.142(11) Uiso 1 1 d DU . .
H12A H 0.6273 0.1358 1.0997 0.213 Uiso 1 1 calc R A .
H12B H 0.5613 0.1570 1.1394 0.213 Uiso 1 1 calc R . .
H12C H 0.6185 0.2314 1.1240 0.213 Uiso 1 1 calc R . .
C131 C -0.021(2) -0.0784(19) 0.8718(13) 0.079(9) Uiso 0.50 1 d PGU . 1
C132 C -0.106(2) -0.0725(18) 0.8765(14) 0.083(9) Uiso 0.50 1 d PGU . 1
C133 C -0.1456(18) -0.121(2) 0.9069(16) 0.086(9) Uiso 0.50 1 d PGU . 1
C134 C -0.100(2) -0.1760(19) 0.9326(14) 0.087(10) Uiso 0.50 1 d PGDU . 1
C135 C -0.015(2) -0.1818(19) 0.9280(15) 0.108(12) Uiso 0.50 1 d PGU . 1
C136 C 0.0246(17) -0.133(2) 0.8976(16) 0.093(12) Uiso 0.50 1 d PGU . 1
C137 C -0.140(4) -0.228(3) 0.972(2) 0.107(15) Uiso 0.50 1 d PDU . 1
C141 C 0.013(2) 0.434(2) 0.8740(15) 0.088(10) Uiso 0.50 1 d PGU . 2
C142 C -0.055(3) 0.472(2) 0.8494(12) 0.093(9) Uiso 0.50 1 d PGU . 2
C143 C -0.104(2) 0.510(2) 0.8851(18) 0.094(10) Uiso 0.50 1 d PGU . 2
C144 C -0.084(2) 0.510(2) 0.9453(16) 0.095(12) Uiso 0.50 1 d PGDU . 2
C145 C -0.016(3) 0.472(2) 0.9699(11) 0.094(12) Uiso 0.50 1 d PGU . 2
C146 C 0.033(2) 0.434(2) 0.9342(16) 0.096(12) Uiso 0.50 1 d PGU . 2
C147 C -0.148(3) 0.548(4) 0.982(2) 0.127(19) Uiso 0.50 1 d PDU . 2
C151 C 0.032(2) 0.4739(18) 0.8501(14) 0.083(9) Uiso 0.50 1 d PGU . 1
C152 C 0.0835(17) 0.555(2) 0.8649(14) 0.081(11) Uiso 0.50 1 d PGU . 1
C153 C 0.048(2) 0.6247(16) 0.8839(14) 0.089(11) Uiso 0.50 1 d PGU . 1
C154 C -0.039(3) 0.613(2) 0.8880(15) 0.110(12) Uiso 0.50 1 d PGDU . 1
C155 C -0.0902(18) 0.532(3) 0.8732(17) 0.098(10) Uiso 0.50 1 d PGU . 1
C156 C -0.055(2) 0.4626(18) 0.8543(16) 0.093(9) Uiso 0.50 1 d PGU . 1
C157 C -0.077(4) 0.696(3) 0.910(3) 0.138(17) Uiso 0.50 1 d PDU . 1
C161 C -0.028(2) -0.039(2) 0.8776(15) 0.088(10) Uiso 0.50 1 d PGU . 2
C162 C -0.0035(19) -0.0167(19) 0.9403(15) 0.088(10) Uiso 0.50 1 d PGU . 2
C163 C -0.057(3) -0.053(2) 0.9695(10) 0.112(12) Uiso 0.50 1 d PGU . 2
C164 C -0.136(2) -0.112(2) 0.9360(16) 0.096(10) Uiso 0.50 1 d PGU . 2
C165 C -0.1602(19) -0.1350(18) 0.8733(15) 0.088(10) Uiso 0.50 1 d PGU . 2
C166 C -0.106(2) -0.099(2) 0.8441(10) 0.082(10) Uiso 0.50 1 d PGU . 2
C167 C -0.195(3) -0.163(3) 0.963(2) 0.087(14) Uiso 0.50 1 d PU . 2
OW1 O 0.5325(16) 0.1968(14) 0.6988(10) 0.164(6) Uiso 1 1 d . . .
OW2 O 0.6609(16) 0.1244(14) 0.7471(10) 0.164(6) Uiso 1 1 d . . .
OW3 O 0.0416(19) 0.1599(18) 0.4465(13) 0.164(6) Uiso 0.79(4) 1 d P . .
OW4 O -0.061(3) -0.036(3) 0.507(2) 0.164(6) Uiso 0.49(4) 1 d P . .

loop_
_atom_site_aniso_label
_atom_site_aniso_U_11
_atom_site_aniso_U_22
_atom_site_aniso_U_33
_atom_site_aniso_U_23
_atom_site_aniso_U_13
_atom_site_aniso_U_12
Ba1 0.0542(10) 0.0592(9) 0.0857(10) 0.0152(7) 0.0120(8) 0.0045(7)
Sb1 0.0550(11) 0.0874(12) 0.0870(12) 0.0265(9) 0.0087(9) 0.0036(9)
Sb2 0.0541(11) 0.0547(9) 0.0844(11) 0.0166(8) 0.0119(9) -0.0001(8)
Sb3 0.0556(11) 0.0695(10) 0.0847(11) 0.0027(9) 0.0077(9) 0.0064(8)
Sb4 0.0582(11) 0.0618(10) 0.0826(11) 0.0173(8) 0.0121(9) 0.0016(8)
Sb5 0.0534(11) 0.0558(9) 0.0846(11) 0.0155(8) 0.0119(9) 0.0057(8)
Sb6 0.0540(11) 0.0733(11) 0.0844(11) 0.0067(9) 0.0150(9) 0.0051(8)
Sb7 0.0625(11) 0.0635(10) 0.0905(12) 0.0202(9) 0.0167(9) 0.0107(8)
Sb8 0.0636(12) 0.0623(10) 0.1179(14) 0.0187(10) 0.0184(11) 0.0050(9)
Sb9 0.0583(11) 0.0589(10) 0.0913(11) 0.0216(8) 0.0094(9) 0.0045(8)
Sb10 0.0661(13) 0.1285(16) 0.0780(11) 0.0180(11) 0.0137(10) 0.0253(11)
Sb11 0.0609(12) 0.0686(10) 0.0981(12) 0.0332(9) 0.0170(10) 0.0070(8)
Sb12 0.0624(12) 0.0724(11) 0.0879(11) 0.0225(9) 0.0066(9) 0.0038(9)
Sb13 0.0573(12) 0.1056(13) 0.0886(12) 0.0308(10) 0.0080(10) 0.0060(10)
Sb14 0.0541(11) 0.0643(10) 0.0885(11) 0.0066(8) 0.0108(9) 0.0059(8)
O1 0.047(9) 0.066(9) 0.086(10) 0.013(8) 0.008(8) 0.005(7)
O2 0.064(10) 0.060(9) 0.074(9) -0.006(7) 0.001(8) 0.014(8)
O3 0.048(9) 0.073(9) 0.071(9) 0.014(8) 0.005(8) 0.016(7)
O4 0.085(12) 0.062(9) 0.071(10) 0.001(8) 0.002(9) 0.000(8)
O5 0.056(10) 0.054(9) 0.097(11) 0.008(8) -0.014(9) -0.008(8)
O6 0.063(10) 0.056(9) 0.069(9) 0.000(7) 0.010(8) 0.000(7)
O7 0.041(9) 0.056(8) 0.087(10) -0.004(7) 0.026(8) 0.017(7)
O8 0.064(10) 0.058(9) 0.095(11) 0.019(8) 0.026(9) 0.011(8)
O9 0.045(9) 0.079(10) 0.097(11) 0.034(9) 0.016(8) 0.001(8)
O10 0.061(10) 0.071(10) 0.101(12) 0.021(9) -0.022(9) -0.011(8)
O11 0.048(10) 0.066(9) 0.091(10) 0.023(8) 0.034(8) 0.024(7)
O12 0.034(9) 0.071(10) 0.105(11) 0.027(8) 0.009(8) 0.001(7)
O13 0.054(10) 0.067(9) 0.063(9) -0.015(7) 0.016(7) 0.027(8)
O14 0.056(11) 0.119(13) 0.100(12) 0.037(10) -0.010(9) 0.004(9)
O15 0.062(10) 0.045(8) 0.119(12) 0.027(8) 0.012(9) -0.004(7)
O16 0.077(11) 0.077(10) 0.090(11) 0.022(9) 0.007(9) 0.029(9)
O17 0.055(10) 0.057(9) 0.106(11) 0.012(8) 0.036(9) 0.020(7)
O18 0.041(9) 0.074(9) 0.063(9) 0.018(7) 0.015(7) 0.008(7)
O19 0.062(11) 0.070(10) 0.128(14) 0.027(10) -0.003(10) 0.000(8)
O20 0.061(10) 0.087(11) 0.081(10) 0.018(8) 0.008(9) 0.012(9)
O21 0.032(9) 0.068(9) 0.085(10) 0.008(8) 0.008(8) -0.010(7)
O22 0.074(11) 0.072(10) 0.078(10) 0.029(8) 0.002(9) -0.002(8)
O23 0.037(9) 0.076(10) 0.089(10) -0.007(8) 0.025(8) 0.027(7)
O24 0.064(11) 0.097(11) 0.085(10) 0.044(9) 0.002(9) 0.010(9)
O25 0.046(9) 0.081(10) 0.073(9) 0.001(8) 0.007(8) 0.009(8)
O26 0.042(9) 0.084(10) 0.091(11) 0.014(9) 0.015(8) 0.000(8)
O27 0.030(9) 0.108(12) 0.095(11) 0.020(9) 0.005(8) 0.013(8)
O29 0.073(10) 0.047(8) 0.066(9) -0.010(7) 0.017(8) 0.040(7)
O30 0.054(9) 0.049(8) 0.080(10) 0.005(7) 0.033(8) 0.009(7)
O31 0.059(10) 0.042(8) 0.142(13) 0.043(9) 0.039(10) 0.016(7)
O32 0.064(11) 0.104(12) 0.078(10) 0.006(9) 0.031(9) 0.050(9)
O33 0.049(11) 0.181(18) 0.094(12) -0.034(12) 0.013(10) -0.053(11)
O34 0.029(8) 0.059(8) 0.082(9) 0.017(7) 0.036(7) 0.020(6)

loop_
_atom_type_symbol
_atom_type_description
_atom_type_scat_dispersion_real
_atom_type_scat_dispersion_imag
_atom_type_scat_source
C C 0.0181 0.0091 'International Tables Vol C Tables 4.2.6.8 and 6.1.1.4'
H H 0.0000 0.0000 'International Tables Vol C Tables 4.2.6.8 and 6.1.1.4'
O O 0.0492 0.0322 'International Tables Vol C Tables 4.2.6.8 and 6.1.1.4'
Sb Sb -0.0562 5.8946 'International Tables Vol C Tables 4.2.6.8 and 6.1.1.4'
Ba Ba -1.0456 8.4617 'International Tables Vol C Tables 4.2.6.8 and 6.1.1.4'

loop_
_geom_angle_atom_site_label_1
_geom_angle_atom_site_label_2
_geom_angle_atom_site_label_3
_geom_angle
_geom_angle_site_symmetry_3
O13 Ba1 O18 72.3(4) .
O13 Ba1 O4 72.5(4) .
O18 Ba1 O4 76.2(4) .
O13 Ba1 O27 69.2(4) .
O18 Ba1 O27 141.5(4) .
O4 Ba1 O27 93.1(4) .
O13 Ba1 O29 128.1(4) .
O18 Ba1 O29 106.3(4) .
O4 Ba1 O29 159.3(4) .
O27 Ba1 O29 96.6(4) .
O13 Ba1 O16 130.6(4) .
O18 Ba1 O16 100.9(4) .
O4 Ba1 O16 58.7(4) .
O27 Ba1 O16 104.6(4) .
O29 Ba1 O16 101.1(4) .
O13 Ba1 O5 70.7(4) .
O18 Ba1 O5 93.3(4) .
O4 Ba1 O5 143.2(4) .
O27 Ba1 O5 73.3(4) .
O29 Ba1 O5 57.5(3) .
O16 Ba1 O5 157.2(4) .
O13 Ba1 O25 126.1(4) .
O18 Ba1 O25 161.3(4) .
O4 Ba1 O25 110.2(4) .
O27 Ba1 O25 57.0(4) .
O29 Ba1 O25 61.4(4) .
O16 Ba1 O25 70.0(4) .
O5 Ba1 O25 91.1(4) .
O13 Ba1 O6 127.5(4) .
O18 Ba1 O6 55.2(3) .
O4 Ba1 O6 93.1(4) .
O27 Ba1 O6 163.3(4) .
O29 Ba1 O6 73.0(4) .
O16 Ba1 O6 65.9(4) .
O5 Ba1 O6 109.8(4) .
O25 Ba1 O6 106.3(3) .
O13 Ba1 O30 97.3(3) .
O18 Ba1 O30 54.0(3) .
O4 Ba1 O30 129.4(4) .
O27 Ba1 O30 130.4(4) .
O29 Ba1 O30 53.6(3) .
O16 Ba1 O30 118.4(4) .
O5 Ba1 O30 57.4(4) .
O25 Ba1 O30 114.9(3) .
O6 Ba1 O30 53.5(3) .
O13 Ba1 O21 96.5(4) .
O18 Ba1 O21 133.3(4) .
O4 Ba1 O21 57.5(4) .
O27 Ba1 O21 54.1(4) .
O29 Ba1 O21 115.1(3) .
O16 Ba1 O21 52.0(4) .
O5 Ba1 O21 126.4(4) .
O25 Ba1 O21 54.1(4) .
O6 Ba1 O21 117.9(4) .
O30 Ba1 O21 166.0(3) .
O13 Ba1 Sb9 100.1(3) .
O18 Ba1 Sb9 84.2(3) .
O4 Ba1 Sb9 160.2(3) .
O27 Ba1 Sb9 101.4(3) .
O29 Ba1 Sb9 31.8(2) .
O16 Ba1 Sb9 128.5(3) .
O5 Ba1 Sb9 35.1(3) .
O25 Ba1 Sb9 89.1(3) .
O6 Ba1 Sb9 76.8(3) .
O30 Ba1 Sb9 31.8(2) .
O21 Ba1 Sb9 142.3(2) .
O14 Sb1 O25 86.4(6) .
O14 Sb1 O32 93.9(6) .
O25 Sb1 O32 163.1(6) .
O14 Sb1 O1 163.4(6) .
O25 Sb1 O1 88.1(6) .
O32 Sb1 O1 86.9(6) .
O14 Sb1 C11 97.5(6) .
O25 Sb1 C11 97.4(6) .
O32 Sb1 C11 99.3(7) .
O1 Sb1 C11 98.7(6) .
O14 Sb1 O27 89.1(6) .
O25 Sb1 O27 85.7(6) .
O32 Sb1 O27 77.4(6) .
O1 Sb1 O27 74.9(5) .
C11 Sb1 O27 172.9(6) .
O14 Sb1 Sb10 87.3(5) .
O25 Sb1 Sb10 126.9(4) .
O32 Sb1 Sb10 36.4(5) .
O1 Sb1 Sb10 83.5(4) .
C11 Sb1 Sb10 135.7(5) .
O27 Sb1 Sb10 41.5(4) .
O14 Sb1 Sb6 125.7(5) .
O25 Sb1 Sb6 83.3(4) .
O32 Sb1 Sb6 82.8(4) .
O1 Sb1 Sb6 38.0(4) .
C11 Sb1 Sb6 136.6(5) .
O27 Sb1 Sb6 37.1(4) .
Sb10 Sb1 Sb6 59.06(5) .
O14 Sb1 Ba1 68.7(5) .
O25 Sb1 Ba1 46.6(4) .
O32 Sb1 Ba1 118.1(4) .
O1 Sb1 Ba1 96.3(4) .
C11 Sb1 Ba1 140.3(5) .
O27 Sb1 Ba1 45.1(4) .
Sb10 Sb1 Ba1 82.36(5) .
Sb6 Sb1 Ba1 65.75(4) .
O22 Sb2 O34 89.1(6) .
O22 Sb2 O7 86.2(6) .
O34 Sb2 O7 166.6(5) .
O22 Sb2 O9 165.0(6) .
O34 Sb2 O9 91.3(5) .
O7 Sb2 O9 90.0(6) .
O22 Sb2 C21 98.0(6) .
O34 Sb2 C21 100.2(6) .
O7 Sb2 C21 92.8(6) .
O9 Sb2 C21 96.7(6) .
O22 Sb2 O18 89.9(5) .
O34 Sb2 O18 76.5(5) .
O7 Sb2 O18 91.0(5) .
O9 Sb2 O18 75.7(5) .
C21 Sb2 O18 171.5(6) .
O22 Sb2 Sb4 84.1(4) .
O34 Sb2 Sb4 35.4(3) .
O7 Sb2 Sb4 131.4(4) .
O9 Sb2 Sb4 87.6(4) .
C21 Sb2 Sb4 135.6(4) .
O18 Sb2 Sb4 41.7(3) .
O22 Sb2 Sb5 129.3(4) .
O34 Sb2 Sb5 85.2(3) .
O7 Sb2 Sb5 88.1(4) .
O9 Sb2 Sb5 36.0(4) .
C21 Sb2 Sb5 132.6(5) .
O18 Sb2 Sb5 39.8(3) .
Sb4 Sb2 Sb5 63.27(5) .
O2 Sb3 O7 95.8(5) .
O2 Sb3 O13 80.2(5) .
O7 Sb3 O13 88.3(6) .
O2 Sb3 O23 93.7(5) .
O7 Sb3 O23 168.0(5) .
O13 Sb3 O23 86.1(6) .
O2 Sb3 C31 95.0(6) .
O7 Sb3 C31 93.4(5) .
O13 Sb3 C31 175.0(5) .
O23 Sb3 C31 93.1(5) .
O2 Sb3 O11 166.2(5) .
O7 Sb3 O11 95.1(5) .
O13 Sb3 O11 91.7(5) .
O23 Sb3 O11 74.5(5) .
C31 Sb3 O11 92.8(5) .
O2 Sb3 Sb14 39.3(4) .
O7 Sb3 Sb14 92.1(4) .
O13 Sb3 Sb14 40.9(3) .
O23 Sb3 Sb14 90.7(3) .
C31 Sb3 Sb14 134.3(4) .
O11 Sb3 Sb14 131.8(4) .
O2 Sb3 Sb12 129.3(4) .
O7 Sb3 Sb12 134.0(3) .
O13 Sb3 Sb12 90.9(4) .
O23 Sb3 Sb12 35.6(3) .
C31 Sb3 Sb12 91.3(4) .
O11 Sb3 Sb12 39.0(4) .
Sb14 Sb3 Sb12 116.06(6) .
O34 Sb4 O12 95.2(5) .
O34 Sb4 O6 163.4(5) .
O12 Sb4 O6 87.1(6) .
O34 Sb4 C41 97.0(6) .
O12 Sb4 C41 106.3(6) .
O6 Sb4 C41 98.1(6) .
O34 Sb4 O18 78.6(5) .
O12 Sb4 O18 89.5(6) .
O6 Sb4 O18 85.0(5) .
C41 Sb4 O18 164.1(6) .
O34 Sb4 O3 86.9(5) .
O12 Sb4 O3 161.9(6) .
O6 Sb4 O3 85.9(5) .
C41 Sb4 O3 91.2(6) .
O18 Sb4 O3 73.3(5) .
O34 Sb4 Sb2 37.2(4) .
O12 Sb4 Sb2 87.7(4) .
O6 Sb4 Sb2 126.8(4) .
C41 Sb4 Sb2 133.9(5) .
O18 Sb4 Sb2 42.0(3) .
O3 Sb4 Sb2 83.1(3) .
O34 Sb4 Ba1 117.6(3) .
O12 Sb4 Ba1 68.3(4) .
O6 Sb4 Ba1 48.3(4) .
C41 Sb4 Ba1 145.1(5) .
O18 Sb4 Ba1 43.7(3) .
O3 Sb4 Ba1 94.8(4) .
Sb2 Sb4 Ba1 80.99(5) .
O9 Sb5 O30 163.0(6) .
O9 Sb5 O11 91.0(6) .
O30 Sb5 O11 91.9(5) .
O9 Sb5 O3 89.7(6) .
O30 Sb5 O3 83.6(5) .
O11 Sb5 O3 166.3(5) .
O9 Sb5 O18 78.9(5) .
O30 Sb5 O18 84.3(5) .
O11 Sb5 O18 90.2(5) .
O3 Sb5 O18 76.5(5) .
O9 Sb5 C51 94.2(6) .
O30 Sb5 C51 101.7(6) .
O11 Sb5 C51 101.6(5) .
O3 Sb5 C51 91.9(5) .
O18 Sb5 C51 166.4(5) .
O9 Sb5 Sb2 37.5(4) .
O30 Sb5 Sb2 125.8(4) .
O11 Sb5 Sb2 88.1(4) .
O3 Sb5 Sb2 84.1(4) .
O18 Sb5 Sb2 41.5(3) .
C51 Sb5 Sb2 131.3(4) .
O9 Sb5 Ba1 117.0(4) .
O30 Sb5 Ba1 48.8(4) .
O11 Sb5 Ba1 71.3(4) .
O3 Sb5 Ba1 96.3(4) .
O18 Sb5 Ba1 43.1(4) .
C51 Sb5 Ba1 147.7(4) .
Sb2 Sb5 Ba1 80.70(5) .
O21 Sb6 O20 165.1(6) .
O21 Sb6 O26 92.1(5) .
O20 Sb6 O26 90.6(6) .
O21 Sb6 O27 87.4(6) .
O20 Sb6 O27 78.0(6) .
O26 Sb6 O27 89.3(6) .
O21 Sb6 C61 101.2(6) .
O20 Sb6 C61 92.5(6) .
O26 Sb6 C61 102.2(6) .
O27 Sb6 C61 165.3(6) .
O21 Sb6 O1 83.6(5) .
O20 Sb6 O1 90.3(6) .
O26 Sb6 O1 165.9(5) .
O27 Sb6 O1 77.2(5) .
C61 Sb6 O1 91.8(6) .
O21 Sb6 Sb10 128.1(4) .
O20 Sb6 Sb10 37.2(4) .
O26 Sb6 Sb10 89.0(4) .
O27 Sb6 Sb10 40.8(4) .
C61 Sb6 Sb10 129.1(4) .
O1 Sb6 Sb10 83.2(4) .
O21 Sb6 Sb1 81.3(4) .
O20 Sb6 Sb1 85.5(4) .
O26 Sb6 Sb1 127.9(4) .
O27 Sb6 Sb1 39.2(4) .
C61 Sb6 Sb1 129.8(4) .
O1 Sb6 Sb1 38.2(4) .
Sb10 Sb6 Sb1 58.56(5) .
O21 Sb6 Ba1 50.1(4) .
O20 Sb6 Ba1 117.5(4) .
O26 Sb6 Ba1 71.1(4) .
O27 Sb6 Ba1 44.1(4) .
C61 Sb6 Ba1 148.7(4) .
O1 Sb6 Ba1 96.1(4) .
Sb10 Sb6 Ba1 81.94(5) .
Sb1 Sb6 Ba1 65.33(4) .
O17 Sb7 O16 164.0(6) .
O17 Sb7 O21 89.4(6) .
O16 Sb7 O21 83.7(6) .
O17 Sb7 O24 94.0(6) .
O16 Sb7 O24 88.6(6) .
O21 Sb7 O24 162.6(5) .
O17 Sb7 C71 93.4(6) .
O16 Sb7 C71 102.1(6) .
O21 Sb7 C71 101.1(5) .
O24 Sb7 C71 95.7(5) .
O17 Sb7 O4 78.7(6) .
O16 Sb7 O4 86.6(6) .
O21 Sb7 O4 88.4(5) .
O24 Sb7 O4 75.6(6) .
C71 Sb7 O4 167.7(6) .
O17 Sb7 Sb8 36.8(4) .
O16 Sb7 Sb8 128.1(4) .
O21 Sb7 Sb8 87.6(4) .
O24 Sb7 Sb8 85.1(4) .
C71 Sb7 Sb8 129.8(4) .
O4 Sb7 Sb8 42.0(4) .
O17 Sb7 Ba1 113.8(4) .
O16 Sb7 Ba1 50.5(4) .
O21 Sb7 Ba1 56.4(4) .
O24 Sb7 Ba1 106.9(4) .
C71 Sb7 Ba1 142.5(4) .
O4 Sb7 Ba1 49.7(4) .
Sb8 Sb7 Ba1 82.58(5) .
O31 Sb8 O17 96.9(6) .
O31 Sb8 O19 94.2(6) .
O17 Sb8 O19 161.5(6) .
O31 Sb8 C81B 89.4(11) .
O17 Sb8 C81B 92.8(11) .
O19 Sb8 C81B 102.0(11) .
O31 Sb8 O4 76.8(6) .
O17 Sb8 O4 78.3(5) .
O19 Sb8 O4 90.1(6) .
C81B Sb8 O4 162.4(10) .
O31 Sb8 O26 158.1(5) .
O17 Sb8 O26 88.8(5) .
O19 Sb8 O26 75.6(6) .
C81B Sb8 O26 111.6(10) .
O4 Sb8 O26 83.7(6) .
O31 Sb8 C81A 104.8(10) .
O17 Sb8 C81A 96.3(11) .
O19 Sb8 C81A 95.0(11) .
C81B Sb8 C81A 16.4(13) .
O4 Sb8 C81A 174.5(11) .
O26 Sb8 C81A 95.6(10) .
O31 Sb8 Sb7 88.1(4) .
O17 Sb8 Sb7 35.5(4) .
O19 Sb8 Sb7 130.9(4) .
C81B Sb8 Sb7 127.1(10) .
O4 Sb8 Sb7 42.8(4) .
O26 Sb8 Sb7 84.4(4) .
C81A Sb8 Sb7 131.7(10) .
O31 Sb8 Sb11 36.7(4) .
O17 Sb8 Sb11 89.9(4) .
O19 Sb8 Sb11 90.4(5) .
C81B Sb8 Sb11 125.7(10) .
O4 Sb8 Sb11 40.3(4) .
O26 Sb8 Sb11 122.7(4) .
C81A Sb8 Sb11 141.4(9) .
Sb7 Sb8 Sb11 63.77(5) .
O31 Sb8 Sb14 129.8(4) .
O17 Sb8 Sb14 127.3(4) .
O19 Sb8 Sb14 37.1(5) .
C81B Sb8 Sb14 108.4(9) .
O4 Sb8 Sb14 89.0(4) .
O26 Sb8 Sb14 38.7(4) .
C81A Sb8 Sb14 93.8(9) .
Sb7 Sb8 Sb14 113.31(6) .
Sb11 Sb8 Sb14 112.36(6) .
O8 Sb9 O30 89.9(5) .
O8 Sb9 O29 164.0(5) .
O30 Sb9 O29 86.3(6) .
O8 Sb9 O15 89.3(6) .
O30 Sb9 O15 163.1(5) .
O29 Sb9 O15 89.9(6) .
O8 Sb9 C91 99.1(6) .
O30 Sb9 C91 105.8(6) .
O29 Sb9 C91 96.9(6) .
O15 Sb9 C91 91.0(6) .
O8 Sb9 O5 78.8(5) .
O30 Sb9 O5 89.1(5) .
O29 Sb9 O5 85.6(5) .
O15 Sb9 O5 74.2(5) .
C91 Sb9 O5 165.0(6) .
O8 Sb9 Sb12 36.9(4) .
O30 Sb9 Sb12 86.7(4) .
O29 Sb9 Sb12 127.2(3) .
O15 Sb9 Sb12 82.6(4) .
C91 Sb9 Sb12 135.2(5) .
O5 Sb9 Sb12 42.0(3) .
O8 Sb9 Ba1 115.2(4) .
O30 Sb9 Ba1 55.4(4) .
O29 Sb9 Ba1 50.5(3) .
O15 Sb9 Ba1 110.2(4) .
C91 Sb9 Ba1 139.1(5) .
O5 Sb9 Ba1 51.9(4) .
Sb12 Sb9 Ba1 83.50(5) .
O28 Sb10 O32 92.4(7) .
O28 Sb10 O20 162.2(7) .
O32 Sb10 O20 93.3(6) .
O28 Sb10 O33 82.7(8) .
O32 Sb10 O33 165.6(6) .
O20 Sb10 O33 87.7(8) .
O28 Sb10 C101 101.6(9) .
O32 Sb10 C101 94.9(8) .
O20 Sb10 C101 94.6(8) .
O33 Sb10 C101 99.3(8) .
O28 Sb10 O27 89.0(6) .
O32 Sb10 O27 78.4(6) .
O20 Sb10 O27 75.8(6) .
O33 Sb10 O27 88.0(6) .
C101 Sb10 O27 167.8(7) .
O28 Sb10 Sb1 86.2(5) .
O32 Sb10 Sb1 36.8(4) .
O20 Sb10 Sb1 88.4(4) .
O33 Sb10 Sb1 129.1(5) .
C101 Sb10 Sb1 131.6(7) .
O27 Sb10 Sb1 42.1(4) .
O28 Sb10 Sb6 127.4(5) .
O32 Sb10 Sb6 85.9(4) .
O20 Sb10 Sb6 36.6(4) .
O33 Sb10 Sb6 86.3(6) .
C101 Sb10 Sb6 130.9(7) .
O27 Sb10 Sb6 39.2(4) .
Sb1 Sb10 Sb6 62.38(5) .
O12 Sb11 O22 95.6(6) .
O12 Sb11 O31 165.4(5) .
O22 Sb11 O31 88.4(6) .
O12 Sb11 O4 88.7(6) .
O22 Sb11 O4 91.7(6) .
O31 Sb11 O4 77.1(5) .
O12 Sb11 C111 98.4(6) .
O22 Sb11 C111 101.6(7) .
O31 Sb11 C111 94.6(6) .
O4 Sb11 C111 164.2(7) .
O12 Sb11 O24 83.9(6) .
O22 Sb11 O24 167.3(6) .
O31 Sb11 O24 89.2(6) .
O4 Sb11 O24 75.7(5) .
C111 Sb11 O24 91.0(6) .
O12 Sb11 Sb8 129.9(4) .
O22 Sb11 Sb8 87.4(5) .
O31 Sb11 Sb8 36.1(4) .
O4 Sb11 Sb8 41.2(4) .
C111 Sb11 Sb8 130.1(5) .
O24 Sb11 Sb8 83.3(4) .
O10 Sb12 O8 95.8(6) .
O10 Sb12 O23 92.9(6) .
O8 Sb12 O23 163.2(6) .
O10 Sb12 C121 100.5(6) .
O8 Sb12 C121 94.7(6) .
O23 Sb12 C121 97.8(6) .
O10 Sb12 O5 76.8(6) .
O8 Sb12 O5 79.7(6) .
O23 Sb12 O5 88.4(5) .
C121 Sb12 O5 173.4(6) .
O10 Sb12 O11 158.9(5) .
O8 Sb12 O11 91.6(5) .
O23 Sb12 O11 75.6(5) .
C121 Sb12 O11 98.7(6) .
O5 Sb12 O11 85.1(5) .
O10 Sb12 Sb9 88.6(4) .
O8 Sb12 Sb9 36.9(4) .
O23 Sb12 Sb9 129.4(4) .
C121 Sb12 Sb9 131.6(5) .
O5 Sb12 Sb9 43.0(4) .
O11 Sb12 Sb9 85.4(4) .
O10 Sb12 Sb13 37.3(4) .
O8 Sb12 Sb13 90.0(4) .
O23 Sb12 Sb13 88.3(4) .
C121 Sb12 Sb13 137.8(4) .
O5 Sb12 Sb13 39.6(4) .
O11 Sb12 Sb13 123.2(4) .
Sb9 Sb12 Sb13 63.89(5) .
O10 Sb12 Sb3 128.1(5) .
O8 Sb12 Sb3 130.4(4) .
O23 Sb12 Sb3 36.5(4) .
C121 Sb12 Sb3 97.9(4) .
O5 Sb12 Sb3 88.4(4) .
O11 Sb12 Sb3 39.2(3) .
Sb9 Sb12 Sb3 113.31(6) .
Sb13 Sb12 Sb3 110.54(6) .
O28 Sb13 O14 98.1(7) .
O28 Sb13 C161 92.4(11) .
O14 Sb13 C161 101.2(11) .
O28 Sb13 O10 88.2(7) .
O14 Sb13 O10 159.9(7) .
C161 Sb13 O10 97.6(11) .
O28 Sb13 O5 88.3(7) .
O14 Sb13 O5 84.9(6) .
C161 Sb13 O5 173.7(11) .
O10 Sb13 O5 76.1(6) .
O28 Sb13 O15 163.4(7) .
O14 Sb13 O15 82.4(6) .
C161 Sb13 O15 103.8(10) .
O10 Sb13 O15 86.2(6) .
O5 Sb13 O15 75.3(5) .
O28 Sb13 C131 109.4(11) .
O14 Sb13 C131 99.5(10) .
C161 Sb13 C131 17.1(13) .
O10 Sb13 C131 96.3(10) .
O5 Sb13 C131 160.8(10) .
O15 Sb13 C131 86.7(10) .
O28 Sb13 Sb12 85.2(6) .
O14 Sb13 Sb12 126.1(5) .
C161 Sb13 Sb12 132.5(10) .
O10 Sb13 Sb12 35.0(5) .
O5 Sb13 Sb12 41.3(4) .
O15 Sb13 Sb12 81.3(3) .
C131 Sb13 Sb12 130.2(9) .
O33 Sb14 O2 93.7(6) .
O33 Sb14 O13 86.7(7) .
O2 Sb14 O13 80.3(5) .
O33 Sb14 O19 168.5(6) .
O2 Sb14 O19 93.5(6) .
O13 Sb14 O19 85.6(6) .
O33 Sb14 C141 77.4(11) .
O2 Sb14 C141 95.7(11) .
O13 Sb14 C141 163.4(11) .
O19 Sb14 C141 110.8(11) .
O33 Sb14 O26 96.4(6) .
O2 Sb14 O26 166.4(6) .
O13 Sb14 O26 91.1(5) .
O19 Sb14 O26 75.1(6) .
C141 Sb14 O26 95.4(11) .
O33 Sb14 C151 105.0(11) .
O2 Sb14 C151 97.4(10) .
O13 Sb14 C151 168.2(11) .
O19 Sb14 C151 83.0(10) .
C141 Sb14 C151 27.8(12) .
O26 Sb14 C151 88.8(10) .
O33 Sb14 Sb3 91.0(6) .
O2 Sb14 Sb3 39.7(4) .
O13 Sb14 Sb3 40.6(4) .
O19 Sb14 Sb3 88.8(4) .
C141 Sb14 Sb3 133.7(10) .
O26 Sb14 Sb3 130.7(4) .
C151 Sb14 Sb3 135.8(9) .
O33 Sb14 Sb8 136.0(4) .
O2 Sb14 Sb8 129.1(4) .
O13 Sb14 Sb8 90.6(4) .
O19 Sb14 Sb8 35.6(4) .
C141 Sb14 Sb8 104.1(10) .
O26 Sb14 Sb8 39.7(4) .
C151 Sb14 Sb8 81.8(9) .
Sb3 Sb14 Sb8 114.45(7) .
Sb6 O1 Sb1 103.8(5) .
Sb14 O2 Sb3 101.0(6) .
Sb5 O3 Sb4 104.5(6) .
Sb11 O4 Sb8 98.5(6) .
Sb11 O4 Sb7 104.4(6) .
Sb8 O4 Sb7 95.2(6) .
Sb11 O4 Ba1 123.0(6) .
Sb8 O4 Ba1 132.4(7) .
Sb7 O4 Ba1 95.5(5) .
Sb13 O5 Sb12 99.1(6) .
Sb13 O5 Sb9 105.4(6) .
Sb12 O5 Sb9 95.1(6) .
Sb13 O5 Ba1 125.5(6) .
Sb12 O5 Ba1 130.3(6) .
Sb9 O5 Ba1 92.9(5) .
Sb4 O6 Ba1 103.3(5) .
Sb3 O7 Sb2 135.9(6) .
Sb9 O8 Sb12 106.1(6) .
Sb5 O9 Sb2 106.5(6) .
Sb12 O10 Sb13 107.6(7) .
Sb5 O11 Sb12 125.3(6) .
Sb5 O11 Sb3 131.7(7) .
Sb12 O11 Sb3 101.8(5) .
Sb4 O12 Sb11 133.9(7) .
Sb3 O13 Sb14 98.5(5) .
Sb3 O13 Ba1 130.6(5) .
Sb14 O13 Ba1 130.9(6) .
Sb1 O14 Sb13 132.4(9) .
Sb9 O15 Sb13 104.8(5) .
Sb7 O16 Ba1 97.8(5) .
Sb7 O17 Sb8 107.7(6) .
Sb5 O18 Sb4 105.6(6) .
Sb5 O18 Sb2 98.7(5) .
Sb4 O18 Sb2 96.3(5) .
Sb5 O18 Ba1 107.5(5) .
Sb4 O18 Ba1 105.6(5) .
Sb2 O18 Ba1 139.4(6) .
Sb8 O19 Sb14 107.3(7) .
Sb6 O20 Sb10 106.2(7) .
Sb6 O21 Sb7 133.8(7) .
Sb6 O21 Ba1 101.8(5) .
Sb7 O21 Ba1 91.3(4) .
Sb2 O22 Sb11 138.1(8) .
Sb12 O23 Sb3 107.9(6) .
Sb7 O24 Sb11 104.2(6) .
Sb1 O25 Ba1 104.6(5) .
Sb6 O26 Sb14 130.0(7) .
Sb6 O26 Sb8 127.2(7) .
Sb14 O26 Sb8 101.6(5) .
Sb6 O27 Sb10 100.0(6) .
Sb6 O27 Sb1 103.7(6) .
Sb10 O27 Sb1 96.4(6) .
Sb6 O27 Ba1 106.3(6) .
Sb10 O27 Ba1 142.1(6) .
Sb1 O27 Ba1 103.2(6) .
Sb13 O28 Sb10 134.2(10) .
Sb9 O29 Ba1 97.7(4) .
Sb5 O30 Sb9 133.0(7) .
Sb5 O30 Ba1 102.6(5) .
Sb9 O30 Ba1 92.8(4) .
Sb8 O31 Sb11 107.2(5) .
Sb10 O32 Sb1 106.9(7) .
Sb14 O33 Sb10 137.4(9) .
Sb4 O34 Sb2 107.4(5) .
C12 C11 C16 120.0 .
C12 C11 Sb1 119.2(10) .
C16 C11 Sb1 120.7(10) .
C13 C12 C11 120.0 .
C12 C13 C14 120.0 .
C15 C14 C13 120.0 .
C15 C14 C17 119.7(17) .
C13 C14 C17 120.2(17) .
C14 C15 C16 120.0 .
C15 C16 C11 120.0 .
C22 C21 C26 120.0 .
C22 C21 Sb2 120.7(10) .
C26 C21 Sb2 119.3(10) .
C23 C22 C21 120.0 .
C24 C23 C22 120.0 .
C23 C24 C25 120.0 .
C23 C24 C27 117.7(17) .
C25 C24 C27 122.3(17) .
C26 C25 C24 120.0 .
C25 C26 C21 120.0 .
C32 C31 C36 120.0 .
C32 C31 Sb3 117.4(8) .
C36 C31 Sb3 122.5(8) .
C33 C32 C31 120.0 .
C32 C33 C34 120.0 .
C33 C34 C35 120.0 .
C33 C34 C37 119.2(13) .
C35 C34 C37 120.6(13) .
C36 C35 C34 120.0 .
C35 C36 C31 120.0 .
C42 C41 C46 120.0 .
C42 C41 Sb4 119.7(10) .
C46 C41 Sb4 119.0(10) .
C41 C42 C43 120.0 .
C44 C43 C42 120.0 .
C43 C44 C45 120.0 .
C43 C44 C47 120.5(16) .
C45 C44 C47 119.5(16) .
C44 C45 C46 120.0 .
C45 C46 C41 120.0 .
C52 C51 C56 120.0 .
C52 C51 Sb5 119.6(8) .
C56 C51 Sb5 120.3(8) .
C51 C52 C53 120.0 .
C54 C53 C52 120.0 .
C53 C54 C55 120.0 .
C53 C54 C57 121.2(14) .
C55 C54 C57 118.7(14) .
C56 C55 C54 120.0 .
C55 C56 C51 120.0 .
C62 C61 C66 120.0 .
C62 C61 Sb6 121.4(9) .
C66 C61 Sb6 118.4(9) .
C63 C62 C61 120.0 .
C64 C63 C62 120.0 .
C65 C64 C63 120.0 .
C65 C64 C67 120.1(13) .
C63 C64 C67 119.9(13) .
C64 C65 C66 120.0 .
C65 C66 C61 120.0 .
C72 C71 C76 120.0 .
C72 C71 Sb7 121.9(9) .
C76 C71 Sb7 118.0(9) .
C71 C72 C73 120.0 .
C72 C73 C74 120.0 .
C75 C74 C73 120.0 .
C75 C74 C77 118.2(15) .
C73 C74 C77 121.7(15) .
C74 C75 C76 120.0 .
C75 C76 C71 120.0 .
C82A C81A C86A 120.0 .
C82A C81A Sb8 119(2) .
C86A C81A Sb8 120(2) .
C83A C82A C81A 120.0 .
C82A C83A C84A 120.0 .
C85A C84A C83A 120.0 .
C85A C84A C87A 124(3) .
C83A C84A C87A 116(3) .
C84A C85A C86A 120.0 .
C85A C86A C81A 120.0 .
C82B C81B C86B 120.0 .
C82B C81B Sb8 121(2) .
C86B C81B Sb8 119(2) .
C83B C82B C81B 120.0 .
C84B C83B C82B 120.0 .
C83B C84B C85B 120.0 .
C83B C84B C87B 117(3) .
C85B C84B C87B 123(3) .
C86B C85B C84B 120.0 .
C85B C86B C81B 120.0 .
C92 C91 C96 120.0 .
C92 C91 Sb9 120.1(10) .
C96 C91 Sb9 119.8(10) .
C93 C92 C91 120.0 .
C92 C93 C94 120.0 .
C93 C94 C95 120.0 .
C93 C94 C97 118.6(18) .
C95 C94 C97 121.2(18) .
C96 C95 C94 120.0 .
C95 C96 C91 120.0 .
C102 C101 C106 120.0 .
C102 C101 Sb10 119.8(17) .
C106 C101 Sb10 119.7(17) .
C103 C102 C101 120.0 .
C102 C103 C104 120.0 .
C103 C104 C105 120.0 .
C103 C104 C107 122(3) .
C105 C104 C107 118(3) .
C104 C105 C106 120.0 .
C105 C106 C101 120.0 .
C112 C111 C116 120.0 .
C112 C111 Sb11 121.1(11) .
C116 C111 Sb11 118.9(11) .
C113 C112 C111 120.0 .
C112 C113 C114 120.0 .
C115 C114 C113 120.0 .
C115 C114 C117 119.8(16) .
C113 C114 C117 120.2(16) .
C114 C115 C116 120.0 .
C115 C116 C111 120.0 .
C122 C121 C126 120.0 .
C122 C121 Sb12 119.4(9) .
C126 C121 Sb12 120.4(9) .
C121 C122 C123 120.0 .
C122 C123 C124 120.0 .
C125 C124 C123 120.0 .
C125 C124 C127 120.6(17) .
C123 C124 C127 119.3(17) .
C124 C125 C126 120.0 .
C125 C126 C121 120.0 .
C132 C131 C136 120.0 .
C132 C131 Sb13 118(2) .
C136 C131 Sb13 122(2) .
C131 C132 C133 120.0 .
C134 C133 C132 120.0 .
C135 C134 C133 120.0 .
C135 C134 C137 119(3) .
C133 C134 C137 121(3) .
C136 C135 C134 120.0 .
C136 C135 C157 136(2) 1_545
C134 C135 C157 76(2) 1_545
C135 C136 C131 120.0 .
C142 C141 C146 120.0 .
C142 C141 Sb14 125(2) .
C146 C141 Sb14 115(2) .
C141 C142 C143 120.0 .
C144 C143 C142 120.0 .
C143 C144 C145 120.0 .
C143 C144 C147 117(3) .
C145 C144 C147 123(3) .
C146 C145 C144 120.0 .
C146 C145 C145 129(5) 2_567
C144 C145 C145 99(5) 2_567
C145 C146 C141 120.0 .
C152 C151 C156 120.0 .
C152 C151 Sb14 125(2) .
C156 C151 Sb14 115(2) .
C153 C152 C151 120.0 .
C152 C153 C154 120.0 .
C153 C154 C155 120.0 .
C153 C154 C157 118(4) .
C155 C154 C157 122(4) .
C154 C155 C156 120.0 .
C155 C156 C151 120.0 .
C154 C157 C135 127(10) 1_565
C162 C161 C166 120.0 .
C162 C161 Sb13 122(2) .
C166 C161 Sb13 118(2) .
C163 C162 C161 120.0 .
C162 C163 C164 120.0 .
C165 C164 C163 120.0 .
C165 C164 C167 115(3) .
C163 C164 C167 125(3) .
C166 C165 C164 120.0 .
C165 C166 C161 120.0 .

loop_
_geom_bond_atom_site_label_1
_geom_bond_atom_site_label_2
_geom_bond_distance
_geom_bond_site_symmetry_2
Ba1 O13 2.710(12) .
Ba1 O18 2.860(12) .
Ba1 O4 2.869(14) .
Ba1 O27 2.890(15) .
Ba1 O29 2.910(12) .
Ba1 O16 2.917(14) .
Ba1 O5 2.945(14) .
Ba1 O25 2.982(13) .
Ba1 O6 3.060(14) .
Ba1 O30 3.078(13) .
Ba1 O21 3.121(13) .
Ba1 Sb9 3.736(2) .
Sb1 O14 1.952(15) .
Sb1 O25 1.975(14) .
Sb1 O32 1.983(13) .
Sb1 O1 2.097(13) .
Sb1 C11 2.124(12) .
Sb1 O27 2.141(15) .
Sb1 Sb10 3.172(2) .
Sb1 Sb6 3.294(2) .
Sb2 O22 1.940(14) .
Sb2 O34 2.002(12) .
Sb2 O7 2.007(13) .
Sb2 O9 2.018(14) .
Sb2 C21 2.097(12) .
Sb2 O18 2.128(13) .
Sb2 Sb4 3.159(2) .
Sb2 Sb5 3.1755(19) .
Sb3 O2 1.983(13) .
Sb3 O7 1.994(14) .
Sb3 O13 2.005(13) .
Sb3 O23 2.060(15) .
Sb3 C31 2.107(10) .
Sb3 O11 2.127(12) .
Sb3 Sb14 3.046(2) .
Sb3 Sb12 3.295(2) .
Sb4 O34 1.917(12) .
Sb4 O12 1.942(13) .
Sb4 O6 1.950(13) .
Sb4 C41 2.067(12) .
Sb4 O18 2.115(13) .
Sb4 O3 2.149(13) .
Sb5 O9 1.945(13) .
Sb5 O30 1.963(12) .
Sb5 O11 2.034(13) .
Sb5 O3 2.053(14) .
Sb5 O18 2.058(13) .
Sb5 C51 2.092(10) .
Sb6 O21 1.920(14) .
Sb6 O20 1.978(15) .
Sb6 O26 2.042(13) .
Sb6 O27 2.047(14) .
Sb6 C61 2.080(10) .
Sb6 O1 2.088(13) .
Sb6 Sb10 3.189(2) .
Sb7 O17 1.916(13) .
Sb7 O16 1.985(14) .
Sb7 O21 1.996(14) .
Sb7 O24 2.080(15) .
Sb7 C71 2.098(11) .
Sb7 O4 2.144(14) .
Sb7 Sb8 3.143(2) .
Sb8 O31 1.956(14) .
Sb8 O17 1.975(14) .
Sb8 O19 2.012(15) .
Sb8 C81B 2.07(2) .
Sb8 O4 2.110(14) .
Sb8 O26 2.148(15) .
Sb8 C81A 2.16(2) .
Sb8 Sb11 3.171(2) .
Sb8 Sb14 3.296(2) .
Sb9 O8 1.968(14) .
Sb9 O30 1.971(13) .
Sb9 O29 1.986(13) .
Sb9 O15 2.077(15) .
Sb9 C91 2.081(12) .
Sb9 O5 2.153(15) .
Sb9 Sb12 3.147(2) .
Sb10 O28 1.953(18) .
Sb10 O32 1.966(15) .
Sb10 O20 2.009(14) .
Sb10 O33 2.021(16) .
Sb10 C101 2.076(18) .
Sb10 O27 2.115(15) .
Sb11 O12 1.945(14) .
Sb11 O22 1.953(13) .
Sb11 O31 1.982(13) .
Sb11 O4 2.075(16) .
Sb11 C111 2.100(12) .
Sb11 O24 2.147(14) .
Sb12 O10 1.905(16) .
Sb12 O8 1.969(13) .
Sb12 O23 2.015(12) .
Sb12 C121 2.094(11) .
Sb12 O5 2.113(13) .
Sb12 O11 2.118(13) .
Sb12 Sb13 3.164(2) .
Sb13 O28 1.943(18) .
Sb13 O14 1.961(14) .
Sb13 C161 1.97(3) .
Sb13 O10 2.014(13) .
Sb13 O5 2.043(16) .
Sb13 O15 2.138(14) .
Sb13 C131 2.20(2) .
Sb14 O33 1.94(2) .
Sb14 O2 1.964(13) .
Sb14 O13 2.015(12) .
Sb14 O19 2.081(17) .
Sb14 C141 2.10(2) .
Sb14 O26 2.106(14) .
Sb14 C151 2.17(2) .
C11 C12 1.3900 .
C11 C16 1.3900 .
C12 C13 1.3900 .
C13 C14 1.3900 .
C14 C15 1.3900 .
C14 C17 1.603(17) .
C15 C16 1.3900 .
C21 C22 1.3900 .
C21 C26 1.3900 .
C22 C23 1.3900 .
C23 C24 1.3900 .
C24 C25 1.3900 .
C24 C27 1.582(17) .
C25 C26 1.3900 .
C31 C32 1.3900 .
C31 C36 1.3900 .
C32 C33 1.3900 .
C33 C34 1.3900 .
C34 C35 1.3900 .
C34 C37 1.556(15) .
C35 C36 1.3900 .
C41 C42 1.3900 .
C41 C46 1.3900 .
C42 C43 1.3900 .
C43 C44 1.3900 .
C44 C45 1.3900 .
C44 C47 1.564(16) .
C45 C46 1.3900 .
C51 C52 1.3900 .
C51 C56 1.3900 .
C52 C53 1.3900 .
C53 C54 1.3900 .
C54 C55 1.3900 .
C54 C57 1.568(16) .
C55 C56 1.3900 .
C61 C62 1.3900 .
C61 C66 1.3900 .
C62 C63 1.3900 .
C63 C64 1.3900 .
C64 C65 1.3900 .
C64 C67 1.576(16) .
C65 C66 1.3900 .
C71 C72 1.3900 .
C71 C76 1.3900 .
C72 C73 1.3900 .
C73 C74 1.3900 .
C74 C75 1.3900 .
C74 C77 1.559(16) .
C75 C76 1.3900 .
C81A C82A 1.3900 .
C81A C86A 1.3900 .
C82A C83A 1.3900 .
C83A C84A 1.3900 .
C84A C85A 1.3900 .
C84A C87A 1.610(19) .
C85A C86A 1.3900 .
C81B C82B 1.3900 .
C81B C86B 1.3900 .
C82B C83B 1.3900 .
C83B C84B 1.3900 .
C84B C85B 1.3900 .
C84B C87B 1.597(19) .
C85B C86B 1.3900 .
C91 C92 1.3900 .
C91 C96 1.3900 .
C92 C93 1.3900 .
C93 C94 1.3900 .
C94 C95 1.3900 .
C94 C97 1.561(18) .
C95 C96 1.3900 .
C101 C102 1.3900 .
C101 C106 1.3900 .
C102 C103 1.3900 .
C103 C104 1.3900 .
C104 C105 1.3900 .
C104 C107 1.593(19) .
C105 C106 1.3900 .
C111 C112 1.3900 .
C111 C116 1.3900 .
C112 C113 1.3900 .
C113 C114 1.3900 .
C114 C115 1.3900 .
C114 C117 1.579(16) .
C115 C116 1.3900 .
C121 C122 1.3900 .
C121 C126 1.3900 .
C122 C123 1.3900 .
C123 C124 1.3900 .
C124 C125 1.3900 .
C124 C127 1.599(17) .
C125 C126 1.3900 .
C131 C132 1.3900 .
C131 C136 1.3900 .
C132 C133 1.3900 .
C133 C134 1.3900 .
C134 C135 1.3900 .
C134 C137 1.59(2) .
C135 C136 1.3900 .
C135 C157 2.03(6) 1_545
C141 C142 1.3900 .
C141 C146 1.3900 .
C142 C143 1.3900 .
C143 C144 1.3900 .
C144 C145 1.3900 .
C144 C147 1.60(2) .
C145 C146 1.3900 .
C145 C145 1.44(6) 2_567
C151 C152 1.3900 .
C151 C156 1.3900 .
C152 C153 1.3900 .
C153 C154 1.3900 .
C154 C155 1.3900 .
C154 C157 1.61(2) .
C155 C156 1.3900 .
C157 C135 2.03(15) 1_565
C161 C162 1.3900 .
C161 C166 1.3900 .
C162 C163 1.3900 .
C163 C164 1.3900 .
C164 C165 1.3900 .
C164 C167 1.53(5) .
C165 C166 1.3900 .
